data_2101346
loop_
_publ_author_name
'Jones, R.'
'Liu, Z.'
'Scheffer, J. R.'
'Trotter, J.'

_publ_section_title
;
 Crystal structures and photochemistry of triphenylphosphine oxide
 complexes of ethyl hydrogen
 9,10-dihydro-9,10-ethenoanthracene-11,12-dicarboxylate
;
_journal_issue 5
_journal_name_full 'Acta Crystallographica Section B'
_journal_page_first 888
_journal_page_last 892
_journal_paper_doi 10.1107/S0108768195000899
_journal_volume 51
_journal_year 1995
_chemical_formula_sum 'C41.5 H35 O5 P'
_chemical_formula_weight 644.71
_space_group_IT_number 14
_space_group_name_Hall '-P 2yn'
_space_group_name_H-M_alt 'P 1 21/n 1'
_symmetry_cell_setting monoclinic
_symmetry_space_group_name_Hall '-P 2yn'
_symmetry_space_group_name_H-M 'P 1 21/n 1'
_cell_angle_alpha 90.0
_cell_angle_beta 98.81(2)
_cell_angle_gamma 90.0
_cell_formula_units_Z 4
_cell_length_a 8.546(2)
_cell_length_b 28.164(5)
_cell_length_c 14.368(2)
_cell_volume 3417.4(11)
_diffrn_radiation_type Cu
_diffrn_radiation_wavelength 1.54184
_exptl_absorpt_coefficient_mu 1.05
_exptl_crystal_density_diffrn 1.253
_exptl_crystal_F_000 1356
_cod_data_source_file cr0486.cif
_cod_data_source_block cr0486b
_cod_original_cell_volume 3417(2)
_cod_database_code 2101346

loop_
_space_group_symop_id
_space_group_symop_operation_xyz
1 x,y,z
2 -x+1/2,y+1/2,-z+1/2
3 -x,-y,-z
4 x+1/2,-y+1/2,z+1/2

loop_
_atom_site_label
_atom_site_fract_x
_atom_site_fract_y
_atom_site_fract_z
_atom_site_occupancy
P(1) .02970(10) .02975(4) .32040(7) 1.0
O(1) .2241(4) .11980(10) .5212(2) 1.0
O(2) .3445(4) .16230(10) .4211(2) 1.0
O(3) .6627(3) .20990(10) .5012(2) 1.0
O(4) .5211(4) .27470(10) .4590(3) 1.0
O(5) .1334(3) .05560(10) .3964(2) 1.0
C(1) .4009(6) .1556(2) .8238(3) 1.0
C(2) .5262(7) .1604(2) .8969(3) 1.0
C(3) .6344(7) .1965(2) .8969(4) 1.0
C(4) .6234(5) .2287(2) .8238(4) 1.0
C(4A) .4984(5) .22460(10) .7504(3) 1.0
C(5) .2393(6) .3213(2) .6732(3) 1.0
C(6) .0818(7) .3308(2) .6806(4) 1.0
C(7) -.0217(7) .2939(2) .6839(4) 1.0
C(8) .0270(5) .2468(2) .6799(3) 1.0
C(8A) .1829(5) .23790(10) .6691(3) 1.0
C(9) .2588(5) .18910(10) .6644(3) 1.0
C(9A) .3892(5) .18770(10) .7498(3) 1.0
C(10) .4578(5) .25780(10) .6658(3) 1.0
C(10A) .2897(5) .27510(10) .6697(3) 1.0
C(11) .3424(4) .19050(10) .5764(3) 1.0
C(12) .4469(4) .22590(10) .5786(3) 1.0
C(13) .3054(5) .15640(10) .4984(3) 1.0
C(14) .5442(5) .2390(2) .5047(2) 1.0
C(15) .7660(7) .2210(3) .4301(4) 1.0
C(16) .8969(7) .1869(2) .4448(5) 1.0
C(17) -.1718(4) .02650(10) .3411(2) 1.0
C(18) -.2586(6) .0679(2) .3372(3) 1.0
C(19) -.4106(6) .0679(2) .3597(4) 1.0
C(20) -.4774(6) .0266(2) .3820(3) 1.0
C(21) -.3945(6) -.0151(2) .3853(4) 1.0
C(22) -.2414(6) -.0157(2) .3640(3) 1.0
C(23) .0986(4) -.02990(10) .3099(3) 1.0
C(24) .1794(6) -.0513(2) .3879(3) 1.0
C(25) .2398(6) -.0963(2) .3864(4) 1.0
C(26) .2192(6) -.1208(2) .3041(4) 1.0
C(27) .1370(10) -.1006(2) .2262(4) 1.0
C(28) .0772(8) -.0553(2) .2276(4) 1.0
C(29) .0237(4) .05930(10) .2089(3) 1.0
C(30) .1360(5) .0939(2) .2008(4) 1.0
C(31) .1334(7) .1178(2) .1159(4) 1.0
C(32) .0192(8) .1075(2) .0409(4) 1.0
C(33) -.0932(7) .0736(2) .0480(4) 1.0
C(34) -.0915(5) .0498(2) .1323(3) 1.0
C(35) .528(6) .006(2) .9450(10) 1.0
C(36) .4030(10) .0333(4) .994(2) 1.0
C(37) .566(3) -.0020(10) .877(2) 1.0
C(38) .478(3) .0328(6) .868(2) 0.5
H(1O) .193(5) .098(2) .466(3) 1.0
H(1) .315(5) .125(2) .822(3) 1.0
H(2) .5372 .1382 .9496 1.0
H(3) .721(6) .198(2) .944(3) 1.0
H(4) .695(5) .2570(10) .823(3) 1.0
H(5) .314(4) .3490(10) .673(2) 1.0
H(6) .042(5) .366(2) .680(3) 1.0
H(7) -.134(5) .304(2) .695(3) 1.0
H(8) -.041(4) .2210(10) .681(3) 1.0
H(9) .185(4) .1610(10) .664(2) 1.0
H(10) .538(4) .2870(10) .668(2) 1.0
H(15A) .810(7) .260(2) .446(4) 1.0
H(15B) .700(6) .211(2) .381(4) 1.0
H(16A) .965(5) .190(2) .400(3) 1.0
H(16B) .967(8) .182(3) .503(5) 1.0
H(16C) .847(7) .145(2) .434(4) 1.0
H(18) -.205(4) .0940(10) .330(2) 1.0
H(19) -.456(5) .0970(10) .355(3) 1.0
H(20) -.580(5) .0260(10) .403(3) 1.0
H(21) -.437(5) -.045(2) .401(3) 1.0
H(22) -.186(4) -.0460(10) .366(3) 1.0
H(24) .193(5) -.0360(10) .441(3) 1.0
H(25) .295(5) -.1110(10) .445(3) 1.0
H(26) .253(5) -.1510(10) .299(3) 1.0
H(27) .111(7) -.117(2) .178(4) 1.0
H(28) .008(7) -.043(2) .174(4) 1.0
H(30) .215(4) .1030(10) .253(2) 1.0
H(31) .214(5) .141(2) .112(3) 1.0
H(32) .024(5) .121(2) -.012(3) 1.0
H(33) -.174(5) .062(2) -.002(3) 1.0
H(34) -.174(5) .0230(10) .130(3) 1.0

loop_
_geom_angle_atom_site_label_1
_geom_angle_atom_site_label_2
_geom_angle_atom_site_label_3
_geom_angle
O(5) P(1) C(17) 112.5(2)
O(5) P(1) C(23) 110.7(2)
O(5) P(1) C(29) 111.1(2)
C(17) P(1) C(23) 107.5(2)
C(17) P(1) C(29) 105.9(2)
C(23) P(1) C(29) 108.9(2)
C(14) O(3) C(15) 116.1(4)
C(2) C(1) C(9A) 118.4(5)
C(1) C(2) C(3) 120.8(5)
C(2) C(3) C(4) 121.3(5)
C(3) C(4) C(4A) 118.5(5)
C(4) C(4A) C(9A) 120.2(4)
C(4) C(4A) C(10) 127.4(4)
C(9A) C(4A) C(10) 112.3(3)
C(6) C(5) C(10A) 119.8(5)
C(5) C(6) C(7) 119.6(5)
C(6) C(7) C(8) 121.4(5)
C(7) C(8) C(8A) 118.3(5)
C(8) C(8A) C(9) 126.2(4)
C(8) C(8A) C(10A) 120.3(4)
C(9) C(8A) C(10A) 113.3(3)
C(8A) C(9) C(9A) 104.5(3)
C(8A) C(9) C(11) 105.5(3)
C(9A) C(9) C(11) 106.7(3)
C(1) C(9A) C(4A) 120.7(4)
C(1) C(9A) C(9) 126.3(4)
C(4A) C(9A) C(9) 112.9(4)
C(4A) C(10) C(10A) 105.4(3)
C(4A) C(10) C(12) 105.7(3)
C(10A) C(10) C(12) 106.1(3)
C(5) C(10A) C(8A) 120.3(4)
C(5) C(10A) C(10) 127.3(4)
C(8A) C(10A) C(10) 112.4(3)
C(9) C(11) C(12) 113.0(3)
C(9) C(11) C(13) 122.3(3)
C(12) C(11) C(13) 124.6(4)
C(10) C(12) C(11) 114.4(4)
C(10) C(12) C(14) 117.9(3)
C(11) C(12) C(14) 127.7(4)
O(1) C(13) O(2) 124.4(4)
O(1) C(13) C(11) 112.4(4)
O(2) C(13) C(11) 123.2(4)
O(3) C(14) O(4) 124.5(4)
O(3) C(14) C(12) 113.1(4)
O(4) C(14) C(12) 122.2(4)
O(3) C(15) C(16) 106.5(5)
P(1) C(17) C(18) 118.3(3)
P(1) C(17) C(22) 122.7(3)
C(18) C(17) C(22) 119.0(4)
C(17) C(18) C(19) 120.6(5)
C(18) C(19) C(20) 119.9(5)
C(19) C(20) C(21) 120.6(5)
C(20) C(21) C(22) 120.2(5)
C(17) C(22) C(21) 119.6(5)
P(1) C(23) C(24) 118.4(3)
P(1) C(23) C(28) 124.0(3)
C(24) C(23) C(28) 117.6(4)
C(23) C(24) C(25) 122.7(4)
C(24) C(25) C(26) 119.1(5)
C(25) C(26) C(27) 119.2(5)
C(26) C(27) C(28) 121.7(6)
C(23) C(28) C(27) 119.7(5)
P(1) C(29) C(30) 118.4(3)
P(1) C(29) C(34) 122.5(3)
C(30) C(29) C(34) 119.1(4)
C(29) C(30) C(31) 119.8(4)
C(30) C(31) C(32) 120.1(5)
C(31) C(32) C(33) 120.8(5)
C(32) C(33) C(34) 119.4(5)
C(29) C(34) C(33) 120.8(4)

loop_
_geom_bond_atom_site_label_1
_geom_bond_atom_site_label_2
_geom_bond_distance
P(1) O(5) 1.487(3)
P(1) C(17) 1.794(4)
P(1) C(23) 1.795(4)
P(1) C(29) 1.799(4)
O(1) C(13) 1.313(5)
O(2) C(13) 1.219(6)
O(3) C(14) 1.309(5)
O(3) C(15) 1.482(7)
O(4) C(14) 1.200(6)
C(1) C(2) 1.387(7)
C(1) C(9A) 1.386(6)
C(2) C(3) 1.374(9)
C(3) C(4) 1.381(8)
C(4) C(4A) 1.387(6)
C(4A) C(9A) 1.397(6)
C(4A) C(10) 1.530(6)
C(5) C(6) 1.391(8)
C(5) C(10A) 1.374(6)
C(6) C(7) 1.369(8)
C(7) C(8) 1.395(8)
C(8) C(8A) 1.388(6)
C(8A) C(9) 1.526(6)
C(8A) C(10A) 1.389(6)
C(9) C(9A) 1.527(5)
C(9) C(11) 1.544(6)
C(10) C(10A) 1.526(6)
C(10) C(12) 1.533(6)
C(11) C(12) 1.338(5)
C(11) C(13) 1.473(6)
C(12) C(14) 1.491(6)
C(15) C(16) 1.465(9)
C(17) C(18) 1.378(6)
C(17) C(22) 1.390(6)
C(18) C(19) 1.386(8)
C(19) C(20) 1.355(9)
C(20) C(21) 1.370(9)
C(21) C(22) 1.388(7)
C(23) C(24) 1.364(6)
C(23) C(28) 1.369(7)
C(24) C(25) 1.370(7)
C(25) C(26) 1.357(8)
C(26) C(27) 1.351(8)
C(27) C(28) 1.377(9)
C(29) C(30) 1.385(6)
C(29) C(34) 1.386(5)
C(30) C(31) 1.390(8)
C(31) C(32) 1.370(8)
C(32) C(33) 1.369(9)
C(33) C(34) 1.383(7)
